data_2240815
loop_
_publ_author_name
'Shahid, Muhammad'
'Tahir, Muhammad Nawaz'
'Salim, Muhammad'
'Munawar, Munawar Ali'

_publ_section_title
;
 Crystal structure of 3,4-dichloroanilinium hydrogen phthalate
;
_journal_coeditor_code GK2633
_journal_issue 7
_journal_name_full 'Acta Crystallographica Section E'
_journal_page_first o446
_journal_paper_doi 10.1107/S2056989015010300
_journal_volume 71
_journal_year 2015
_chemical_formula_iupac 'C6 H6 Cl2 N +, C8 H5 O4 -'
_chemical_formula_moiety 'C6 H6 Cl2 N +, C8 H5 O4 -'
_chemical_formula_sum 'C14 H11 Cl2 N O4'
_chemical_formula_weight 328.14
_chemical_name_common
;
3,4-Dichloroanilinium hydrogen phthalate
;
_chemical_name_systematic
;
3,4-Dichloroanilinium 2-carboxybenzoate
;
_space_group_crystal_system monoclinic
_space_group_IT_number 15
_space_group_name_Hall '-C 2yc'
_space_group_name_H-M_alt 'C 1 2/c 1'
_symmetry_space_group_name_Hall '-C 2yc'
_symmetry_space_group_name_H-M 'C 1 2/c 1'
_atom_sites_solution_hydrogens geom
_atom_sites_solution_primary direct
_atom_sites_solution_secondary difmap
_audit_creation_method SHELXL-2014/7
_cell_angle_alpha 90
_cell_angle_beta 98.673(12)
_cell_angle_gamma 90
_cell_formula_units_Z 8
_cell_length_a 29.694(5)
_cell_length_b 7.7536(13)
_cell_length_c 13.125(2)
_cell_measurement_reflns_used 1849
_cell_measurement_temperature 296(2)
_cell_measurement_theta_max 27.00
_cell_measurement_theta_min 2.776
_cell_volume 2987.3(8)
_computing_cell_refinement
;
SAINT (Bruker, 2007)
;
_computing_data_collection
;
APEX2 (Bruker, 2007)
;
_computing_data_reduction
;
SAINT (Bruker, 2007)
;
_computing_molecular_graphics
;
ORTEP-3 for Windows (Farrugia, 2012) and PLATON (Spek, 2009)
;
_computing_publication_material
;
WinGX (Farrugia, 2012) and PLATON (Spek, 2009)
;
_computing_structure_refinement
;
SHELXL2014  (Sheldrick, 2015)
;
_computing_structure_solution
;
SHELXS97 (Sheldrick, 2008)
;
_diffrn_ambient_temperature 296(2)
_diffrn_detector_area_resol_mean 7.80
_diffrn_measured_fraction_theta_full 0.996
_diffrn_measured_fraction_theta_max 0.996
_diffrn_measurement_device_type 'Bruker Kappa APEXII CCD'
_diffrn_measurement_method \w
_diffrn_radiation_monochromator graphite
_diffrn_radiation_source 'fine-focus sealed tube'
_diffrn_radiation_type MoK\a
_diffrn_radiation_wavelength 0.71073
_diffrn_reflns_av_R_equivalents 0.0513
_diffrn_reflns_limit_h_max 37
_diffrn_reflns_limit_h_min -37
_diffrn_reflns_limit_k_max 9
_diffrn_reflns_limit_k_min -9
_diffrn_reflns_limit_l_max 16
_diffrn_reflns_limit_l_min -15
_diffrn_reflns_number 11652
_diffrn_reflns_theta_full 27.00
_diffrn_reflns_theta_max 27.00
_diffrn_reflns_theta_min 2.776
_diffrn_standards_number 0
_exptl_absorpt_coefficient_mu 0.448
_exptl_absorpt_correction_T_max 0.935
_exptl_absorpt_correction_T_min 0.860
_exptl_absorpt_correction_type multi-scan
_exptl_absorpt_process_details
;
(SADABS; Bruker, 2005)
;
_exptl_crystal_colour colorless
_exptl_crystal_density_diffrn 1.459
_exptl_crystal_density_method 'not measured'
_exptl_crystal_description plate
_exptl_crystal_F_000 1344
_exptl_crystal_size_max 0.34
_exptl_crystal_size_mid 0.28
_exptl_crystal_size_min 0.16
_refine_diff_density_max 0.233
_refine_diff_density_min -0.256
_refine_ls_goodness_of_fit_ref 1.017
_refine_ls_hydrogen_treatment constr
_refine_ls_matrix_type full
_refine_ls_number_parameters 192
_refine_ls_number_reflns 3248
_refine_ls_number_restraints 0
_refine_ls_restrained_S_all 1.017
_refine_ls_R_factor_all 0.1075
_refine_ls_R_factor_gt 0.0486
_refine_ls_shift/su_max 0.000
_refine_ls_shift/su_mean 0.000
_refine_ls_structure_factor_coef Fsqd
_refine_ls_weighting_details 'w=1/[\s^2^(Fo^2^)+(0.0503P)^2^+2.3478P] where P=(Fo^2^+2Fc^2^)/3'
_refine_ls_weighting_scheme calc
_refine_ls_wR_factor_gt 0.1039
_refine_ls_wR_factor_ref 0.1333
_reflns_number_gt 1849
_reflns_number_total 3248
_reflns_threshold_expression I>2\s(I)
_cod_data_source_file gk2633sup1.cif
_cod_data_source_block I
_cod_original_cell_volume 2987.3(9)
_cod_database_code 2240815
_shelx_space_group_comment
;
The symmetry employed for this shelxl refinement is uniquely defined
by the following loop, which should always be used as a source of
symmetry information in preference to the above space-group names.
They are only intended as comments.
;

loop_
_space_group_symop_operation_xyz
'x, y, z'
'-x, y, -z+1/2'
'x+1/2, y+1/2, z'
'-x+1/2, y+1/2, -z+1/2'
'-x, -y, -z'
'x, -y, z-1/2'
'-x+1/2, -y+1/2, -z'
'x+1/2, -y+1/2, z-1/2'

loop_
_atom_site_type_symbol
_atom_site_label
_atom_site_fract_x
_atom_site_fract_y
_atom_site_fract_z
_atom_site_U_iso_or_equiv
_atom_site_adp_type
_atom_site_calc_flag
_atom_site_occupancy
O O1 0.21968(8) 0.5928(3) 0.41451(18) 0.0727(7) Uani d 1
O O2 0.23502(6) 0.8002(2) 0.30759(13) 0.0427(5) Uani d 1
H H2 0.2590 0.7471 0.3096 0.064 Uiso calc 1
O O3 0.21509(6) 1.1573(2) 0.37561(12) 0.0417(5) Uani d 1
O O4 0.19151(5) 1.1301(2) 0.20757(12) 0.0377(4) Uani d 1
C C1 0.20865(9) 0.7204(4) 0.3646(2) 0.0416(7) Uani d 1
C C2 0.16278(8) 0.8021(4) 0.35827(18) 0.0379(6) Uani d 1
C C3 0.15350(8) 0.9708(4) 0.32373(16) 0.0340(6) Uani d 1
C C4 0.10931(9) 1.0324(4) 0.3140(2) 0.0476(7) Uani d 1
H H4 0.1029 1.1443 0.2907 0.057 Uiso calc 1
C C5 0.07466(10) 0.9285(5) 0.3386(2) 0.0575(9) Uani d 1
H H5 0.0451 0.9709 0.3316 0.069 Uiso calc 1
C C6 0.08358(10) 0.7643(5) 0.3731(2) 0.0654(10) Uani d 1
H H6 0.0601 0.6957 0.3900 0.078 Uiso calc 1
C C7 0.12732(10) 0.6995(4) 0.3830(2) 0.0533(8) Uani d 1
H H7 0.1332 0.5872 0.4063 0.064 Uiso calc 1
C C8 0.18979(8) 1.0937(3) 0.30026(18) 0.0324(6) Uani d 1
Cl Cl1 0.03331(3) 0.83295(14) 0.06616(8) 0.0831(4) Uani d 1
Cl Cl2 0.04230(3) 0.44073(16) 0.13559(9) 0.0970(4) Uani d 1
N N1 0.20521(7) 0.8466(3) 0.07778(14) 0.0374(5) Uani d 1
H H1A 0.2041 0.9466 0.1106 0.056 Uiso calc 1
H H1B 0.2057 0.8662 0.0111 0.056 Uiso calc 1
H H1C 0.2303 0.7895 0.1043 0.056 Uiso calc 1
C C9 0.16540(8) 0.7446(4) 0.08969(16) 0.0334(6) Uani d 1
C C10 0.12353(8) 0.8247(4) 0.07404(18) 0.0396(6) Uani d 1
H H10 0.1211 0.9403 0.0551 0.047 Uiso calc 1
C C11 0.08537(9) 0.7318(4) 0.0867(2) 0.0496(8) Uani d 1
C C12 0.08933(9) 0.5597(5) 0.1155(2) 0.0530(8) Uani d 1
C C13 0.13137(10) 0.4807(4) 0.1296(2) 0.0526(8) Uani d 1
H H13 0.1339 0.3649 0.1480 0.063 Uiso calc 1
C C14 0.16975(9) 0.5740(4) 0.1163(2) 0.0440(7) Uani d 1
H H14 0.1982 0.5214 0.1253 0.053 Uiso calc 1

loop_
_atom_site_aniso_label
_atom_site_aniso_U_11
_atom_site_aniso_U_22
_atom_site_aniso_U_33
_atom_site_aniso_U_12
_atom_site_aniso_U_13
_atom_site_aniso_U_23
O1 0.0725(15) 0.0638(16) 0.0883(17) 0.0207(12) 0.0337(12) 0.0404(14)
O2 0.0415(10) 0.0463(12) 0.0432(10) 0.0097(9) 0.0159(9) 0.0077(9)
O3 0.0421(10) 0.0544(13) 0.0293(9) -0.0072(9) 0.0077(8) -0.0073(9)
O4 0.0425(10) 0.0423(12) 0.0297(9) -0.0029(8) 0.0099(7) 0.0012(8)
C1 0.0494(16) 0.0422(18) 0.0352(14) 0.0016(14) 0.0130(12) 0.0024(13)
C2 0.0431(15) 0.0443(17) 0.0289(13) -0.0027(13) 0.0134(11) 0.0022(12)
C3 0.0350(13) 0.0466(18) 0.0215(12) -0.0019(12) 0.0081(10) -0.0032(11)
C4 0.0389(15) 0.060(2) 0.0461(16) 0.0032(14) 0.0129(12) 0.0022(14)
C5 0.0377(16) 0.079(3) 0.0589(19) -0.0002(16) 0.0161(14) 0.0029(18)
C6 0.0465(18) 0.087(3) 0.067(2) -0.0160(19) 0.0239(15) 0.001(2)
C7 0.0604(19) 0.054(2) 0.0493(17) -0.0114(16) 0.0211(14) 0.0061(15)
C8 0.0333(13) 0.0358(15) 0.0297(13) 0.0046(11) 0.0103(10) -0.0041(11)
Cl1 0.0388(4) 0.1064(9) 0.1041(7) 0.0154(5) 0.0106(4) 0.0168(6)
Cl2 0.0625(6) 0.1052(9) 0.1236(9) -0.0304(6) 0.0149(5) 0.0246(7)
N1 0.0389(12) 0.0462(15) 0.0275(10) 0.0019(10) 0.0061(9) -0.0017(10)
C9 0.0376(14) 0.0429(17) 0.0205(11) -0.0011(12) 0.0069(10) -0.0035(11)
C10 0.0409(15) 0.0439(18) 0.0344(13) 0.0058(13) 0.0074(11) 0.0020(12)
C11 0.0374(15) 0.067(2) 0.0450(16) 0.0050(15) 0.0073(12) 0.0014(15)
C12 0.0451(17) 0.065(2) 0.0493(17) -0.0126(16) 0.0076(13) 0.0005(16)
C13 0.060(2) 0.0458(19) 0.0521(17) -0.0053(16) 0.0104(14) 0.0020(15)
C14 0.0440(16) 0.0467(19) 0.0412(15) 0.0064(14) 0.0057(12) -0.0002(13)

loop_
_atom_type_symbol
_atom_type_description
_atom_type_scat_dispersion_real
_atom_type_scat_dispersion_imag
_atom_type_scat_source
C C 0.0033 0.0016 'International Tables Vol C Tables 4.2.6.8 and 6.1.1.4'
H H 0.0000 0.0000 'International Tables Vol C Tables 4.2.6.8 and 6.1.1.4'
N N 0.0061 0.0033 'International Tables Vol C Tables 4.2.6.8 and 6.1.1.4'
O O 0.0106 0.0060 'International Tables Vol C Tables 4.2.6.8 and 6.1.1.4'
Cl Cl 0.1484 0.1585 'International Tables Vol C Tables 4.2.6.8 and 6.1.1.4'

loop_
_geom_angle_atom_site_label_1
_geom_angle_atom_site_label_2
_geom_angle_atom_site_label_3
_geom_angle
C1 O2 H2 109.5
O1 C1 O2 124.0(3)
O1 C1 C2 123.3(2)
O2 C1 C2 112.6(2)
C7 C2 C3 119.3(3)
C7 C2 C1 117.3(3)
C3 C2 C1 123.2(2)
C4 C3 C2 119.4(2)
C4 C3 C8 117.4(3)
C2 C3 C8 123.1(2)
C5 C4 C3 120.4(3)
C5 C4 H4 119.8
C3 C4 H4 119.8
C6 C5 C4 120.5(3)
C6 C5 H5 119.8
C4 C5 H5 119.8
C5 C6 C7 120.3(3)
C5 C6 H6 119.9
C7 C6 H6 119.9
C6 C7 C2 120.2(3)
C6 C7 H7 119.9
C2 C7 H7 119.9
O3 C8 O4 124.7(2)
O3 C8 C3 116.8(2)
O4 C8 C3 118.4(2)
C9 N1 H1A 109.5
C9 N1 H1B 109.5
H1A N1 H1B 109.5
C9 N1 H1C 109.5
H1A N1 H1C 109.5
H1B N1 H1C 109.5
C14 C9 C10 121.5(2)
C14 C9 N1 120.5(2)
C10 C9 N1 118.1(2)
C11 C10 C9 119.2(3)
C11 C10 H10 120.4
C9 C10 H10 120.4
C10 C11 C12 120.0(3)
C10 C11 Cl1 118.7(3)
C12 C11 Cl1 121.3(2)
C13 C12 C11 120.1(3)
C13 C12 Cl2 118.7(3)
C11 C12 Cl2 121.2(2)
C12 C13 C14 119.9(3)
C12 C13 H13 120.1
C14 C13 H13 120.1
C9 C14 C13 119.3(3)
C9 C14 H14 120.3
C13 C14 H14 120.3

loop_
_geom_bond_atom_site_label_1
_geom_bond_atom_site_label_2
_geom_bond_distance
O1 C1 1.204(3)
O2 C1 1.316(3)
O2 H2 0.8200
O3 C8 1.250(3)
O4 C8 1.257(3)
C1 C2 1.493(4)
C2 C7 1.396(4)
C2 C3 1.398(4)
C3 C4 1.384(3)
C3 C8 1.505(3)
C4 C5 1.383(4)
C4 H4 0.9300
C5 C6 1.364(5)
C5 H5 0.9300
C6 C7 1.380(4)
C6 H6 0.9300
C7 H7 0.9300
Cl1 C11 1.718(3)
Cl2 C12 1.726(3)
N1 C9 1.450(3)
N1 H1A 0.8900
N1 H1B 0.8900
N1 H1C 0.8900
C9 C14 1.369(4)
C9 C10 1.377(3)
C10 C11 1.374(4)
C10 H10 0.9300
C11 C12 1.388(5)
C12 C13 1.378(4)
C13 C14 1.383(4)
C13 H13 0.9300
C14 H14 0.9300

loop_
_geom_hbond_atom_site_label_D
_geom_hbond_atom_site_label_H
_geom_hbond_atom_site_label_A
_geom_hbond_site_symmetry_A
_geom_hbond_distance_DH
_geom_hbond_distance_HA
_geom_hbond_distance_DA
_geom_hbond_angle_DHA
O2 H2 O4 4_545 0.82 1.77 2.583(2) 170.8
N1 H1A O4 . 0.89 1.98 2.848(3) 163.8
N1 H1B O3 6_575 0.89 1.85 2.713(3) 162.7
N1 H1C O3 4_545 0.89 1.90 2.774(3) 165.1
C13 H13 O4 1_545 0.93 2.54 3.328(4) 142.9

loop_
_geom_torsion_atom_site_label_1
_geom_torsion_atom_site_label_2
_geom_torsion_atom_site_label_3
_geom_torsion_atom_site_label_4
_geom_torsion
O1 C1 C2 C7 -20.8(4)
O2 C1 C2 C7 157.5(2)
O1 C1 C2 C3 162.9(3)
O2 C1 C2 C3 -18.9(4)
C7 C2 C3 C4 -0.5(4)
C1 C2 C3 C4 175.8(2)
C7 C2 C3 C8 176.9(2)
C1 C2 C3 C8 -6.8(4)
C2 C3 C4 C5 0.3(4)
C8 C3 C4 C5 -177.2(2)
C3 C4 C5 C6 0.2(4)
C4 C5 C6 C7 -0.5(5)
C5 C6 C7 C2 0.3(5)
C3 C2 C7 C6 0.2(4)
C1 C2 C7 C6 -176.3(3)
C4 C3 C8 O3 102.9(3)
C2 C3 C8 O3 -74.5(3)
C4 C3 C8 O4 -74.4(3)
C2 C3 C8 O4 108.1(3)
C14 C9 C10 C11 0.8(4)
N1 C9 C10 C11 -178.8(2)
C9 C10 C11 C12 0.4(4)
C9 C10 C11 Cl1 -179.63(18)
C10 C11 C12 C13 -1.3(4)
Cl1 C11 C12 C13 178.8(2)
C10 C11 C12 Cl2 178.2(2)
Cl1 C11 C12 Cl2 -1.8(4)
C11 C12 C13 C14 0.9(4)
Cl2 C12 C13 C14 -178.6(2)
C10 C9 C14 C13 -1.2(4)
N1 C9 C14 C13 178.5(2)
C12 C13 C14 C9 0.3(4)

_cod_database_fobs_code 2240815
